data_7059139
loop_
_publ_author_name
'Li, Wenqiang'
'Jiang, Xinxin'
'So, Yat-Ming'
'He, Gaohong'
'Pan, Yu'

_publ_section_title
;
 Lutetium and yttrium complexes supported by an anilido-oxazoline ligand
 for polymerization of 1,3-conjugated dienes and \e-caprolactone
;
_journal_issue 1
_journal_name_full 'New Journal of Chemistry'
_journal_page_first 121
_journal_page_last 128
_journal_paper_doi 10.1039/C9NJ05081G
_journal_volume 44
_journal_year 2020
_chemical_formula_moiety 'C35 H59 Lu N2 O2 Si2'
_chemical_formula_sum 'C35 H59 Lu N2 O2 Si2'
_chemical_formula_weight 770.99
_space_group_crystal_system monoclinic
_space_group_IT_number 14
_space_group_name_Hall '-P 2ybc'
_space_group_name_H-M_alt 'P 1 21/c 1'
_atom_sites_solution_hydrogens geom
_atom_sites_solution_primary direct
_atom_sites_solution_secondary difmap
_audit_creation_date 2019-11-01
_audit_creation_method
;
Olex2 1.2
(compiled 2018.05.29 svn.r3508 for OlexSys, GUI svn.r5506)
;
_audit_update_record
;
2019-11-22 deposited with the CCDC.	2019-11-26 downloaded from the CCDC.
;
_cell_angle_alpha 90.00
_cell_angle_beta 102.384(2)
_cell_angle_gamma 90.00
_cell_formula_units_Z 4
_cell_length_a 11.2601(8)
_cell_length_b 17.6609(11)
_cell_length_c 19.5210(13)
_cell_measurement_reflns_used 9834
_cell_measurement_temperature 150(2)
_cell_measurement_theta_max 26.04
_cell_measurement_theta_min 2.76
_cell_volume 3791.7(4)
_computing_cell_refinement 'SAINT v8.37A (Bruker, 2015)'
_computing_data_reduction 'SAINT v8.37A (Bruker, 2015)'
_computing_molecular_graphics 'Olex2 (Dolomanov et al., 2009)'
_computing_publication_material 'Olex2 (Dolomanov et al., 2009)'
_computing_structure_refinement 'XL (Sheldrick, 2008)'
_computing_structure_solution 'ShelXS-1997 (Sheldrick, 2008)'
_diffrn_ambient_temperature 150.01
_diffrn_measured_fraction_theta_full 0.989
_diffrn_measured_fraction_theta_max 0.989
_diffrn_measurement_device_type 'Bruker APEX-II CCD'
_diffrn_measurement_method '\f and \w scans'
_diffrn_radiation_monochromator graphite
_diffrn_radiation_type MoK\a
_diffrn_radiation_wavelength 0.71073
_diffrn_reflns_av_R_equivalents 0.0299
_diffrn_reflns_av_unetI/netI 0.0276
_diffrn_reflns_limit_h_max 13
_diffrn_reflns_limit_h_min -12
_diffrn_reflns_limit_k_max 21
_diffrn_reflns_limit_k_min -21
_diffrn_reflns_limit_l_max 24
_diffrn_reflns_limit_l_min -24
_diffrn_reflns_number 28519
_diffrn_reflns_theta_full 26.06
_diffrn_reflns_theta_max 26.06
_diffrn_reflns_theta_min 3.01
_diffrn_source 'fine-focus sealed tube'
_diffrn_standards_number 0
_exptl_absorpt_coefficient_mu 2.697
_exptl_absorpt_correction_T_max 0.722
_exptl_absorpt_correction_T_min 0.545
_exptl_absorpt_correction_type multi-scan
_exptl_crystal_colour colourless
_exptl_crystal_colour_primary colourless
_exptl_crystal_density_diffrn 1.351
_exptl_crystal_density_method 'not measured'
_exptl_crystal_description block
_exptl_crystal_F_000 1592
_exptl_crystal_size_max 0.27
_exptl_crystal_size_mid 0.19
_exptl_crystal_size_min 0.12
_refine_diff_density_max 0.719
_refine_diff_density_min -0.725
_refine_diff_density_rms 0.078
_refine_ls_extinction_method none
_refine_ls_goodness_of_fit_ref 1.101
_refine_ls_hydrogen_treatment constr
_refine_ls_matrix_type full
_refine_ls_number_parameters 389
_refine_ls_number_reflns 7417
_refine_ls_number_restraints 3710
_refine_ls_restrained_S_all 1.019
_refine_ls_R_factor_all 0.0253
_refine_ls_R_factor_gt 0.0216
_refine_ls_shift/su_max 0.002
_refine_ls_shift/su_mean 0.000
_refine_ls_structure_factor_coef Fsqd
_refine_ls_weighting_details 'calc w=1/[\s^2^(Fo^2^)+(0.0009P)^2^+5.5291P] where P=(Fo^2^+2Fc^2^)/3'
_refine_ls_weighting_scheme calc
_refine_ls_wR_factor_gt 0.0495
_refine_ls_wR_factor_ref 0.0520
_reflns_number_gt 6790
_reflns_number_total 7417
_reflns_threshold_expression >2sigma(I)
_cod_data_source_file c9nj05081g2.cif
_cod_data_source_block 1b
_cod_depositor_comments
;Adding full bibliography for 7059138--7059139.cif.

 Adding full bibliography for 7059138--7059139.cif.
;
_cod_database_code 7059139
_olex2_refinement_description
;
1. Fixed Uiso
 At 1.2 times of:
  All C(H) groups, All C(H,H) groups, All C(H,H,H,H) groups
 At 1.5 times of:
  All C(H,H,H) groups
2. Rigid bond restraints
 C32, C33
 with sigma for 1-2 distances of 0.0025 and sigma for 1-3 distances of 0.0025
 C33, C34
 with sigma for 1-2 distances of 0.0025 and sigma for 1-3 distances of 0.0025
3. Uiso/Uaniso restraints and constraints
C24 \\sim C12 \\sim C3 \\sim C5 \\sim C4 \\sim C23 \\sim C7 \\sim C17 \\sim C13
\\sim C21 \\sim C28 \\sim C6 \\sim C2 \\sim C26 \\sim C10 \\sim C11 \\sim C18
\\sim C1 \\sim C9 \\sim C16 \\sim C8 \\sim C15 \\sim C35 \\sim C32 \\sim C14
\\sim C19 \\sim C20 \\sim C30 \\sim C22 \\sim C34 \\sim C31 \\sim C29 \\sim C27
\\sim C25 \\sim C33 \\sim C33A: within 8.5A with sigma of 0.01 and sigma for
terminal atoms of 0.02
All non-hydrogen atoms restrained to be isotropic: with sigma of 0.01 and sigma
for terminal atoms of 0.02
4. Others
 Sof(H32C)=Sof(H32D)=Sof(H34C)=Sof(H34D)=Sof(C33A)=Sof(H33C)=Sof(H33D)=1-FVAR(1)
 Sof(H32A)=Sof(H32B)=Sof(H34A)=Sof(H34B)=Sof(C33)=Sof(H33A)=Sof(H33B)=FVAR(1)
5.a Ternary CH refined with riding coordinates:
 C21(H21), C18(H18)
5.b Secondary CH2 refined with riding coordinates:
 C24(H24A,H24B), C28(H28A,H28B), C8(H8A,H8B), C35(H35A,H35B), C32(H32A,H32B),
 C32(H32C,H32D), C34(H34A,H34B), C34(H34C,H34D), C33(H33A,H33B), C33A(H33C,H33D)
5.c Me refined with riding coordinates:
 C23(H23A,H23B,H23C), C26(H26A,H26B,H26C), C10(H10A,H10B,H10C), C11(H11A,H11B,
 H11C), C19(H19A,H19B,H19C), C20(H20A,H20B,H20C), C30(H30A,H30B,H30C), C22(H22A,
 H22B,H22C), C31(H31A,H31B,H31C), C29(H29A,H29B,H29C), C27(H27A,H27B,H27C),
 C25(H25A,H25B,H25C)
5.d Aromatic/amide H refined with riding coordinates:
 C3(H3), C6(H6), C2(H2), C1(H1), C16(H16), C15(H15), C14(H14)
;
_olex2_submission_special_instructions 'No special instructions were received'

loop_
_space_group_symop_id
_space_group_symop_operation_xyz
1 'x, y, z'
2 '-x, y+1/2, -z+1/2'
3 '-x, -y, -z'
4 'x, -y-1/2, z-1/2'

loop_
_atom_site_label
_atom_site_type_symbol
_atom_site_fract_x
_atom_site_fract_y
_atom_site_fract_z
_atom_site_U_iso_or_equiv
_atom_site_adp_type
_atom_site_occupancy
_atom_site_calc_flag
_atom_site_disorder_assembly
_atom_site_disorder_group
_atom_site_refinement_flags_posn
_atom_site_refinement_flags_adp
Lu Lu 0.703628(8) 0.725894(5) 0.371097(5) 0.01699(4) Uani 1 d . . . .
Si1 Si 0.36385(6) 0.75234(4) 0.29328(4) 0.02703(14) Uani 1 d . . . .
Si2 Si 0.85545(7) 0.52930(4) 0.36874(4) 0.03236(16) Uani 1 d . . . .
O2 O 0.78461(16) 0.74236(10) 0.26974(9) 0.0279(4) Uani 1 d A . . .
N2 N 0.74464(16) 0.83516(10) 0.42914(9) 0.0170(4) Uani 1 d . . . .
O1 O 0.51195(17) 0.73201(9) 0.55082(9) 0.0289(4) Uani 1 d . . . .
N1 N 0.62029(18) 0.70625(10) 0.46960(10) 0.0210(4) Uani 1 d . . . .
C24 C 0.5149(2) 0.71184(14) 0.29295(13) 0.0275(5) Uani 1 d . . . U
H24A H 0.5308 0.7265 0.2468 0.033 Uiso 1 calc . . R .
H24B H 0.5011 0.6565 0.2903 0.033 Uiso 1 calc . . R .
C12 C 0.8369(2) 0.87521(12) 0.40236(12) 0.0205(4) Uani 1 d . . . U
C3 C 0.7285(2) 0.94851(13) 0.49772(12) 0.0233(4) Uani 1 d . . . U
H3 H 0.7886 0.9730 0.4781 0.028 Uiso 1 calc . . R .
C5 C 0.6113(2) 0.83759(13) 0.51326(11) 0.0205(4) Uani 1 d . . . U
C4 C 0.6967(2) 0.87254(12) 0.47834(11) 0.0188(4) Uani 1 d . . . U
C23 C 1.1035(3) 0.75978(17) 0.49500(17) 0.0432(7) Uani 1 d . . . U
H23A H 1.1258 0.7321 0.5394 0.065 Uiso 1 calc . . R .
H23B H 1.1746 0.7873 0.4865 0.065 Uiso 1 calc . . R .
H23C H 1.0752 0.7239 0.4566 0.065 Uiso 1 calc . . R .
C7 C 0.5828(2) 0.75792(13) 0.50725(12) 0.0215(4) Uani 1 d . . . U
C17 C 0.8031(2) 0.92500(13) 0.34470(12) 0.0253(4) Uani 1 d . . . U
C13 C 0.9605(2) 0.86197(13) 0.43211(12) 0.0228(4) Uani 1 d . . . U
C21 C 1.0017(2) 0.81611(14) 0.49885(13) 0.0275(5) Uani 1 d . . . U
H21 H 0.9303 0.7870 0.5077 0.033 Uiso 1 calc . . R .
C28 C 0.8496(2) 0.62776(14) 0.39964(14) 0.0288(5) Uani 1 d . . . U
H28A H 0.9255 0.6508 0.3914 0.035 Uiso 1 calc . . R .
H28B H 0.8617 0.6227 0.4512 0.035 Uiso 1 calc . . R .
C6 C 0.5573(2) 0.88016(13) 0.55967(12) 0.0245(4) Uani 1 d . . . U
H6 H 0.4982 0.8567 0.5808 0.029 Uiso 1 calc . . R .
C2 C 0.6749(2) 0.98784(13) 0.54399(13) 0.0275(5) Uani 1 d . . . U
H2 H 0.6980 1.0389 0.5549 0.033 Uiso 1 calc . . R .
C26 C 0.2819(3) 0.77755(18) 0.20198(16) 0.0447(7) Uani 1 d . . . U
H26A H 0.2020 0.7989 0.2033 0.067 Uiso 1 calc . . R .
H26B H 0.2712 0.7320 0.1727 0.067 Uiso 1 calc . . R .
H26C H 0.3295 0.8150 0.1823 0.067 Uiso 1 calc . . R .
C10 C 0.6933(3) 0.59903(15) 0.54624(14) 0.0366(6) Uani 1 d . . . U
H10A H 0.6721 0.5497 0.5633 0.055 Uiso 1 calc . . R .
H10B H 0.7164 0.6339 0.5859 0.055 Uiso 1 calc . . R .
H10C H 0.7617 0.5930 0.5230 0.055 Uiso 1 calc . . R .
C11 C 0.5407(3) 0.57763(14) 0.43281(14) 0.0326(5) Uani 1 d . . . U
H11A H 0.5176 0.5290 0.4502 0.049 Uiso 1 calc . . R .
H11B H 0.6064 0.5697 0.4077 0.049 Uiso 1 calc . . R .
H11C H 0.4703 0.5999 0.4009 0.049 Uiso 1 calc . . R .
C18 C 0.6720(2) 0.94579(15) 0.31362(13) 0.0300(5) Uani 1 d . . . U
H18 H 0.6197 0.9184 0.3409 0.036 Uiso 1 calc . . R .
C1 C 0.5877(2) 0.95438(14) 0.57508(13) 0.0275(5) Uani 1 d . . . U
H1 H 0.5501 0.9823 0.6062 0.033 Uiso 1 calc . . R .
C9 C 0.5841(2) 0.63088(13) 0.49425(13) 0.0268(5) Uani 1 d . . . U
C16 C 0.8952(2) 0.95888(15) 0.31736(14) 0.0320(5) Uani 1 d . . . U
H16 H 0.8739 0.9926 0.2787 0.038 Uiso 1 calc . . R .
C8 C 0.4835(3) 0.65429(14) 0.53128(14) 0.0317(5) Uani 1 d . . . U
H8A H 0.4026 0.6502 0.4994 0.038 Uiso 1 calc . . R .
H8B H 0.4846 0.6225 0.5732 0.038 Uiso 1 calc . . R .
C15 C 1.0163(2) 0.94447(15) 0.34524(14) 0.0325(5) Uani 1 d . . . U
H15 H 1.0774 0.9674 0.3254 0.039 Uiso 1 calc . . R .
C35 C 0.7329(2) 0.70673(16) 0.20274(13) 0.0321(5) Uani 1 d A . . U
H35A H 0.6737 0.7410 0.1731 0.039 Uiso 1 calc . . R .
H35B H 0.6909 0.6591 0.2099 0.039 Uiso 1 calc . . R .
C32 C 0.9094(3) 0.76326(18) 0.26923(16) 0.0391(5) Uani 1 d . . . U
H32A H 0.9666 0.7303 0.3017 0.047 Uiso 0.552(6) calc A 1 R .
H32B H 0.9247 0.8164 0.2847 0.047 Uiso 0.552(6) calc A 1 R .
H32C H 0.9617 0.7610 0.3169 0.047 Uiso 0.448(6) calc A 2 R .
H32D H 0.9138 0.8147 0.2498 0.047 Uiso 0.448(6) calc A 2 R .
C14 C 1.0484(2) 0.89650(14) 0.40217(13) 0.0286(5) Uani 1 d . . . U
H14 H 1.1319 0.8869 0.4212 0.034 Uiso 1 calc . . R .
C19 C 0.6490(3) 1.03056(16) 0.31954(16) 0.0405(6) Uani 1 d . . . U
H19A H 0.5635 1.0417 0.2990 0.061 Uiso 1 calc . . R .
H19B H 0.7011 1.0589 0.2944 0.061 Uiso 1 calc . . R .
H19C H 0.6675 1.0454 0.3691 0.061 Uiso 1 calc . . R .
C20 C 0.6330(3) 0.92127(18) 0.23708(16) 0.0456(7) Uani 1 d . . . U
H20A H 0.5480 0.9358 0.2190 0.068 Uiso 1 calc . . R .
H20B H 0.6411 0.8662 0.2338 0.068 Uiso 1 calc . . R .
H20C H 0.6847 0.9461 0.2093 0.068 Uiso 1 calc . . R .
C30 C 0.7434(3) 0.51121(17) 0.28451(16) 0.0472(7) Uani 1 d . . . U
H30A H 0.7499 0.4584 0.2703 0.071 Uiso 1 calc . . R .
H30B H 0.7608 0.5449 0.2480 0.071 Uiso 1 calc . . R .
H30C H 0.6609 0.5208 0.2911 0.071 Uiso 1 calc . . R .
C22 C 1.0440(3) 0.87039(16) 0.56055(14) 0.0360(6) Uani 1 d . . . U
H22A H 1.0706 0.8412 0.6038 0.054 Uiso 1 calc . . R .
H22B H 0.9765 0.9036 0.5654 0.054 Uiso 1 calc . . R .
H22C H 1.1118 0.9011 0.5520 0.054 Uiso 1 calc . . R .
C34 C 0.8392(3) 0.6909(2) 0.16859(17) 0.0459(6) Uani 1 d . . . U
H34A H 0.8144 0.6937 0.1168 0.055 Uiso 0.552(6) calc A 1 R .
H34B H 0.8751 0.6405 0.1822 0.055 Uiso 0.552(6) calc A 1 R .
H34C H 0.8370 0.6379 0.1518 0.055 Uiso 0.448(6) calc A 2 R .
H34D H 0.8375 0.7253 0.1283 0.055 Uiso 0.448(6) calc A 2 R .
C31 C 1.0089(3) 0.5048(2) 0.35079(18) 0.0535(8) Uani 1 d . . . U
H31A H 1.0083 0.4523 0.3346 0.080 Uiso 1 calc . . R .
H31B H 1.0714 0.5108 0.3939 0.080 Uiso 1 calc . . R .
H31C H 1.0269 0.5387 0.3145 0.080 Uiso 1 calc . . R .
C29 C 0.8250(3) 0.45786(16) 0.43361(17) 0.0488(7) Uani 1 d . . . U
H29A H 0.8293 0.4068 0.4146 0.073 Uiso 1 calc . . R .
H29B H 0.7438 0.4664 0.4428 0.073 Uiso 1 calc . . R .
H29C H 0.8860 0.4630 0.4774 0.073 Uiso 1 calc . . R .
C27 C 0.3721(3) 0.84193(18) 0.34548(17) 0.0445(7) Uani 1 d . . . U
H27A H 0.2897 0.8608 0.3439 0.067 Uiso 1 calc . . R .
H27B H 0.4183 0.8800 0.3256 0.067 Uiso 1 calc . . R .
H27C H 0.4126 0.8318 0.3943 0.067 Uiso 1 calc . . R .
C25 C 0.2614(3) 0.6866(2) 0.32997(19) 0.0515(7) Uani 1 d . . . U
H25A H 0.1832 0.7115 0.3286 0.077 Uiso 1 calc . . R .
H25B H 0.2996 0.6738 0.3786 0.077 Uiso 1 calc . . R .
H25C H 0.2483 0.6402 0.3018 0.077 Uiso 1 calc . . R .
C33 C 0.9275(5) 0.7543(3) 0.1977(3) 0.0365(8) Uani 0.552(6) d A 1 . U
H33A H 1.0124 0.7398 0.1977 0.044 Uiso 0.552(6) calc A 1 R .
H33B H 0.9073 0.8016 0.1704 0.044 Uiso 0.552(6) calc A 1 R .
C33A C 0.9449(6) 0.7040(4) 0.2223(3) 0.0356(10) Uani 0.448(6) d A 2 . U
H33C H 1.0129 0.7221 0.2018 0.043 Uiso 0.448(6) calc A 2 R .
H33D H 0.9705 0.6569 0.2488 0.043 Uiso 0.448(6) calc A 2 R .

loop_
_atom_site_aniso_label
_atom_site_aniso_U_11
_atom_site_aniso_U_22
_atom_site_aniso_U_33
_atom_site_aniso_U_23
_atom_site_aniso_U_13
_atom_site_aniso_U_12
Lu 0.01595(5) 0.01883(5) 0.01659(5) -0.00384(3) 0.00439(4) -0.00120(3)
Si1 0.0174(3) 0.0351(4) 0.0274(3) -0.0042(3) 0.0022(3) -0.0002(3)
Si2 0.0394(4) 0.0265(3) 0.0291(4) -0.0048(3) 0.0029(3) 0.0104(3)
O2 0.0214(9) 0.0430(10) 0.0205(8) -0.0075(7) 0.0068(7) -0.0044(7)
N2 0.0162(9) 0.0199(9) 0.0151(9) -0.0015(7) 0.0036(7) -0.0039(7)
O1 0.0353(10) 0.0281(9) 0.0292(9) -0.0025(7) 0.0199(8) -0.0099(7)
N1 0.0228(10) 0.0196(9) 0.0208(10) 0.0002(7) 0.0051(8) -0.0035(7)
C24 0.0229(10) 0.0359(11) 0.0235(10) -0.0076(9) 0.0047(9) -0.0024(9)
C12 0.0214(10) 0.0222(9) 0.0196(9) -0.0045(8) 0.0082(8) -0.0039(8)
C3 0.0209(10) 0.0241(9) 0.0256(10) -0.0030(8) 0.0068(8) -0.0045(8)
C5 0.0185(9) 0.0247(9) 0.0189(9) -0.0009(8) 0.0054(8) -0.0017(8)
C4 0.0152(9) 0.0226(9) 0.0181(9) -0.0012(7) 0.0023(8) -0.0003(8)
C23 0.0388(15) 0.0373(14) 0.0480(16) -0.0022(12) -0.0028(13) 0.0076(12)
C7 0.0197(10) 0.0273(10) 0.0186(9) 0.0009(8) 0.0063(8) -0.0031(8)
C17 0.0260(10) 0.0287(10) 0.0233(10) -0.0004(8) 0.0097(9) -0.0022(9)
C13 0.0223(10) 0.0234(9) 0.0237(10) -0.0045(8) 0.0073(8) -0.0044(8)
C21 0.0213(10) 0.0289(10) 0.0304(10) 0.0026(9) 0.0016(9) -0.0046(9)
C28 0.0257(10) 0.0300(10) 0.0317(11) -0.0033(9) 0.0084(9) 0.0033(9)
C6 0.0211(10) 0.0304(10) 0.0239(10) -0.0016(8) 0.0090(9) -0.0004(8)
C2 0.0264(11) 0.0239(10) 0.0322(11) -0.0077(9) 0.0062(9) -0.0027(9)
C26 0.0372(15) 0.0525(16) 0.0394(15) -0.0012(12) -0.0028(13) 0.0026(12)
C10 0.0453(15) 0.0289(12) 0.0334(13) 0.0062(10) 0.0035(12) -0.0029(11)
C11 0.0398(14) 0.0250(11) 0.0337(13) -0.0003(10) 0.0094(11) -0.0092(10)
C18 0.0277(11) 0.0352(11) 0.0271(10) 0.0066(9) 0.0062(9) -0.0005(9)
C1 0.0251(11) 0.0303(10) 0.0284(11) -0.0081(9) 0.0088(9) 0.0023(9)
C9 0.0311(11) 0.0235(10) 0.0273(10) 0.0010(8) 0.0099(9) -0.0063(9)
C16 0.0314(11) 0.0380(11) 0.0283(11) 0.0063(9) 0.0105(9) -0.0049(9)
C8 0.0355(12) 0.0306(11) 0.0317(11) -0.0006(9) 0.0134(10) -0.0114(9)
C15 0.0279(11) 0.0402(11) 0.0328(11) 0.0012(9) 0.0141(9) -0.0093(9)
C35 0.0284(11) 0.0435(11) 0.0258(10) -0.0098(9) 0.0088(9) -0.0047(10)
C32 0.0289(11) 0.0542(12) 0.0367(11) -0.0142(10) 0.0128(10) -0.0083(10)
C14 0.0223(10) 0.0341(10) 0.0308(11) -0.0032(9) 0.0085(9) -0.0059(9)
C19 0.0377(14) 0.0417(14) 0.0422(15) 0.0040(12) 0.0086(12) 0.0073(12)
C20 0.0443(16) 0.0502(15) 0.0369(14) -0.0014(12) -0.0035(13) 0.0076(13)
C30 0.0541(17) 0.0401(14) 0.0409(15) -0.0097(12) -0.0042(14) 0.0044(13)
C22 0.0376(14) 0.0429(14) 0.0266(12) 0.0014(11) 0.0053(11) 0.0006(11)
C34 0.0362(12) 0.0630(14) 0.0413(12) -0.0200(11) 0.0143(11) -0.0072(11)
C31 0.0522(18) 0.0589(17) 0.0494(17) -0.0128(14) 0.0113(15) 0.0215(15)
C29 0.0681(19) 0.0313(13) 0.0453(16) 0.0007(12) 0.0085(15) 0.0086(13)
C27 0.0317(14) 0.0530(15) 0.0454(15) -0.0178(13) 0.0004(12) 0.0114(12)
C25 0.0343(15) 0.0589(17) 0.0647(18) 0.0120(15) 0.0186(14) 0.0029(13)
C33 0.0301(16) 0.0482(17) 0.0335(14) -0.0022(15) 0.0116(14) -0.0036(14)
C33A 0.0297(17) 0.0442(18) 0.0338(17) -0.0101(16) 0.0091(15) -0.0012(16)

loop_
_atom_type_symbol
_atom_type_description
_atom_type_scat_dispersion_real
_atom_type_scat_dispersion_imag
_atom_type_scat_source
C C 0.0033 0.0016 'International Tables Vol C Tables 4.2.6.8 and 6.1.1.4'
H H 0.0000 0.0000 'International Tables Vol C Tables 4.2.6.8 and 6.1.1.4'
Lu Lu -0.4720 5.8584 'International Tables Vol C Tables 4.2.6.8 and 6.1.1.4'
N N 0.0061 0.0033 'International Tables Vol C Tables 4.2.6.8 and 6.1.1.4'
O O 0.0106 0.0060 'International Tables Vol C Tables 4.2.6.8 and 6.1.1.4'
Si Si 0.0817 0.0704 'International Tables Vol C Tables 4.2.6.8 and 6.1.1.4'

loop_
_geom_angle_atom_site_label_1
_geom_angle_atom_site_label_2
_geom_angle_atom_site_label_3
_geom_angle
O2 Lu C28 85.08(8)
N2 Lu O2 104.06(6)
N2 Lu N1 77.70(6)
N2 Lu C24 118.71(8)
N2 Lu C28 117.02(8)
N1 Lu O2 178.19(6)
N1 Lu C24 92.97(8)
N1 Lu C28 94.50(8)
C24 Lu O2 85.82(7)
C24 Lu C28 124.09(9)
C24 Si1 C26 110.77(13)
C24 Si1 C27 113.00(12)
C24 Si1 C25 113.71(14)
C26 Si1 C25 106.92(16)
C27 Si1 C26 105.84(14)
C27 Si1 C25 106.08(16)
C28 Si2 C30 112.53(13)
C28 Si2 C31 112.00(14)
C28 Si2 C29 112.93(13)
C30 Si2 C31 105.63(15)
C29 Si2 C30 107.02(16)
C29 Si2 C31 106.22(16)
C35 O2 Lu 123.10(14)
C32 O2 Lu 125.63(15)
C32 O2 C35 107.73(18)
C12 N2 Lu 109.01(12)
C4 N2 Lu 134.65(14)
C4 N2 C12 116.13(17)
C7 O1 C8 106.31(17)
C7 N1 Lu 126.71(15)
C7 N1 C9 107.34(18)
C9 N1 Lu 125.41(14)
Lu C24 H24A 104.4
Lu C24 H24B 104.4
Si1 C24 Lu 131.51(12)
Si1 C24 H24A 104.4
Si1 C24 H24B 104.4
H24A C24 H24B 105.6
C17 C12 N2 120.1(2)
C13 C12 N2 119.6(2)
C13 C12 C17 120.3(2)
C4 C3 H3 119.0
C2 C3 H3 119.0
C2 C3 C4 122.1(2)
C4 C5 C7 122.8(2)
C6 C5 C4 120.1(2)
C6 C5 C7 116.9(2)
N2 C4 C3 121.9(2)
N2 C4 C5 122.16(19)
C3 C4 C5 115.91(19)
H23A C23 H23B 109.5
H23A C23 H23C 109.5
H23B C23 H23C 109.5
C21 C23 H23A 109.5
C21 C23 H23B 109.5
C21 C23 H23C 109.5
O1 C7 C5 115.23(19)
N1 C7 O1 115.0(2)
N1 C7 C5 129.7(2)
C12 C17 C18 122.8(2)
C16 C17 C12 118.3(2)
C16 C17 C18 118.8(2)
C12 C13 C21 122.4(2)
C14 C13 C12 118.8(2)
C14 C13 C21 118.6(2)
C23 C21 H21 108.2
C23 C21 C22 109.6(2)
C13 C21 C23 113.5(2)
C13 C21 H21 108.2
C13 C21 C22 109.1(2)
C22 C21 H21 108.2
Lu C28 H28A 104.0
Lu C28 H28B 104.0
Si2 C28 Lu 133.07(14)
Si2 C28 H28A 104.0
Si2 C28 H28B 104.0
H28A C28 H28B 105.4
C5 C6 H6 119.1
C1 C6 C5 121.9(2)
C1 C6 H6 119.1
C3 C2 H2 119.3
C3 C2 C1 121.4(2)
C1 C2 H2 119.3
Si1 C26 H26A 109.5
Si1 C26 H26B 109.5
Si1 C26 H26C 109.5
H26A C26 H26B 109.5
H26A C26 H26C 109.5
H26B C26 H26C 109.5
H10A C10 H10B 109.5
H10A C10 H10C 109.5
H10B C10 H10C 109.5
C9 C10 H10A 109.5
C9 C10 H10B 109.5
C9 C10 H10C 109.5
H11A C11 H11B 109.5
H11A C11 H11C 109.5
H11B C11 H11C 109.5
C9 C11 H11A 109.5
C9 C11 H11B 109.5
C9 C11 H11C 109.5
C17 C18 H18 107.7
C17 C18 C19 111.9(2)
C17 C18 C20 112.0(2)
C19 C18 H18 107.7
C20 C18 H18 107.7
C20 C18 C19 109.5(2)
C6 C1 C2 118.4(2)
C6 C1 H1 120.8
C2 C1 H1 120.8
N1 C9 C10 107.7(2)
N1 C9 C11 111.03(19)
N1 C9 C8 101.06(18)
C10 C9 C8 111.1(2)
C11 C9 C10 111.9(2)
C11 C9 C8 113.3(2)
C17 C16 H16 119.3
C15 C16 C17 121.4(2)
C15 C16 H16 119.3
O1 C8 C9 103.77(19)
O1 C8 H8A 111.0
O1 C8 H8B 111.0
C9 C8 H8A 111.0
C9 C8 H8B 111.0
H8A C8 H8B 109.0
C16 C15 H15 120.1
C16 C15 C14 119.8(2)
C14 C15 H15 120.1
O2 C35 H35A 110.6
O2 C35 H35B 110.6
O2 C35 C34 105.9(2)
H35A C35 H35B 108.7
C34 C35 H35A 110.6
C34 C35 H35B 110.6
O2 C32 H32A 110.1
O2 C32 H32B 110.1
O2 C32 H32C 111.3
O2 C32 H32D 111.3
O2 C32 C33 108.2(3)
O2 C32 C33A 102.2(3)
H32A C32 H32B 108.4
H32A C32 H32C 36.9
H32A C32 H32D 134.9
H32B C32 H32C 73.9
H32B C32 H32D 39.4
H32C C32 H32D 109.2
C33 C32 H32A 110.1
C33 C32 H32B 110.1
C33 C32 H32C 135.8
C33 C32 H32D 72.8
C33 C32 C33A 39.8(3)
C33A C32 H32A 76.1
C33A C32 H32B 142.8
C33A C32 H32C 111.3
C33A C32 H32D 111.3
C13 C14 H14 119.4
C15 C14 C13 121.2(2)
C15 C14 H14 119.4
C18 C19 H19A 109.5
C18 C19 H19B 109.5
C18 C19 H19C 109.5
H19A C19 H19B 109.5
H19A C19 H19C 109.5
H19B C19 H19C 109.5
C18 C20 H20A 109.5
C18 C20 H20B 109.5
C18 C20 H20C 109.5
H20A C20 H20B 109.5
H20A C20 H20C 109.5
H20B C20 H20C 109.5
Si2 C30 H30A 109.5
Si2 C30 H30B 109.5
Si2 C30 H30C 109.5
H30A C30 H30B 109.5
H30A C30 H30C 109.5
H30B C30 H30C 109.5
C21 C22 H22A 109.5
C21 C22 H22B 109.5
C21 C22 H22C 109.5
H22A C22 H22B 109.5
H22A C22 H22C 109.5
H22B C22 H22C 109.5
C35 C34 H34A 111.3
C35 C34 H34B 111.3
C35 C34 H34C 110.7
C35 C34 H34D 110.7
C35 C34 C33 102.3(3)
H34A C34 H34B 109.2
H34A C34 H34C 74.2
H34A C34 H34D 37.5
H34B C34 H34C 38.7
H34B C34 H34D 134.6
H34C C34 H34D 108.8
C33 C34 H34A 111.3
C33 C34 H34B 111.3
C33 C34 H34C 141.8
C33 C34 H34D 75.2
C33A C34 C35 105.1(3)
C33A C34 H34A 138.6
C33A C34 H34B 73.7
C33A C34 H34C 110.7
C33A C34 H34D 110.7
C33A C34 C33 39.8(3)
Si2 C31 H31A 109.5
Si2 C31 H31B 109.5
Si2 C31 H31C 109.5
H31A C31 H31B 109.5
H31A C31 H31C 109.5
H31B C31 H31C 109.5
Si2 C29 H29A 109.5
Si2 C29 H29B 109.5
Si2 C29 H29C 109.5
H29A C29 H29B 109.5
H29A C29 H29C 109.5
H29B C29 H29C 109.5
Si1 C27 H27A 109.5
Si1 C27 H27B 109.5
Si1 C27 H27C 109.5
H27A C27 H27B 109.5
H27A C27 H27C 109.5
H27B C27 H27C 109.5
Si1 C25 H25A 109.5
Si1 C25 H25B 109.5
Si1 C25 H25C 109.5
H25A C25 H25B 109.5
H25A C25 H25C 109.5
H25B C25 H25C 109.5
C32 C33 C34 102.8(3)
C32 C33 H33A 111.2
C32 C33 H33B 111.2
C34 C33 H33A 111.2
C34 C33 H33B 111.2
H33A C33 H33B 109.1
C32 C33A H33C 110.6
C32 C33A H33D 110.6
C34 C33A C32 105.8(4)
C34 C33A H33C 110.6
C34 C33A H33D 110.6
H33C C33A H33D 108.7

loop_
_geom_bond_atom_site_label_1
_geom_bond_atom_site_label_2
_geom_bond_distance
Lu O2 2.3674(16)
Lu N2 2.2353(17)
Lu N1 2.3392(19)
Lu C24 2.348(3)
Lu C28 2.372(2)
Si1 C24 1.847(3)
Si1 C26 1.876(3)
Si1 C27 1.874(3)
Si1 C25 1.883(3)
Si2 C28 1.846(2)
Si2 C30 1.873(3)
Si2 C31 1.886(3)
Si2 C29 1.870(3)
O2 C35 1.456(3)
O2 C32 1.455(3)
N2 C12 1.444(3)
N2 C4 1.368(3)
O1 C7 1.364(3)
O1 C8 1.442(3)
N1 C7 1.298(3)
N1 C9 1.501(3)
C24 H24A 0.9900
C24 H24B 0.9900
C12 C17 1.415(3)
C12 C13 1.408(3)
C3 H3 0.9500
C3 C4 1.419(3)
C3 C2 1.377(3)
C5 C4 1.433(3)
C5 C7 1.442(3)
C5 C6 1.411(3)
C23 H23A 0.9800
C23 H23B 0.9800
C23 H23C 0.9800
C23 C21 1.531(4)
C17 C18 1.516(4)
C17 C16 1.398(3)
C13 C21 1.520(3)
C13 C14 1.393(3)
C21 H21 1.0000
C21 C22 1.533(4)
C28 H28A 0.9900
C28 H28B 0.9900
C6 H6 0.9500
C6 C1 1.372(3)
C2 H2 0.9500
C2 C1 1.392(3)
C26 H26A 0.9800
C26 H26B 0.9800
C26 H26C 0.9800
C10 H10A 0.9800
C10 H10B 0.9800
C10 H10C 0.9800
C10 C9 1.525(4)
C11 H11A 0.9800
C11 H11B 0.9800
C11 H11C 0.9800
C11 C9 1.520(3)
C18 H18 1.0000
C18 C19 1.528(4)
C18 C20 1.527(4)
C1 H1 0.9500
C9 C8 1.525(3)
C16 H16 0.9500
C16 C15 1.379(4)
C8 H8A 0.9900
C8 H8B 0.9900
C15 H15 0.9500
C15 C14 1.382(4)
C35 H35A 0.9900
C35 H35B 0.9900
C35 C34 1.516(4)
C32 H32A 0.9900
C32 H32B 0.9900
C32 H32C 0.9900
C32 H32D 0.9900
C32 C33 1.462(6)
C32 C33A 1.501(6)
C14 H14 0.9500
C19 H19A 0.9800
C19 H19B 0.9800
C19 H19C 0.9800
C20 H20A 0.9800
C20 H20B 0.9800
C20 H20C 0.9800
C30 H30A 0.9800
C30 H30B 0.9800
C30 H30C 0.9800
C22 H22A 0.9800
C22 H22B 0.9800
C22 H22C 0.9800
C34 H34A 0.9900
C34 H34B 0.9900
C34 H34C 0.9900
C34 H34D 0.9900
C34 C33 1.525(6)
C34 C33A 1.426(7)
C31 H31A 0.9800
C31 H31B 0.9800
C31 H31C 0.9800
C29 H29A 0.9800
C29 H29B 0.9800
C29 H29C 0.9800
C27 H27A 0.9800
C27 H27B 0.9800
C27 H27C 0.9800
C25 H25A 0.9800
C25 H25B 0.9800
C25 H25C 0.9800
C33 H33A 0.9900
C33 H33B 0.9900
C33A H33C 0.9900
C33A H33D 0.9900

loop_
_geom_torsion_atom_site_label_1
_geom_torsion_atom_site_label_2
_geom_torsion_atom_site_label_3
_geom_torsion_atom_site_label_4
_geom_torsion
Lu O2 C35 C34 -147.25(19)
Lu O2 C32 C33 170.1(3)
Lu O2 C32 C33A 129.2(3)
Lu N2 C12 C17 88.5(2)
Lu N2 C12 C13 -88.9(2)
Lu N2 C4 C3 -169.01(17)
Lu N2 C4 C5 10.8(3)
Lu N1 C7 O1 164.84(15)
Lu N1 C7 C5 -19.7(4)
Lu N1 C9 C10 91.2(2)
Lu N1 C9 C11 -31.7(3)
Lu N1 C9 C8 -152.20(16)
O2 Lu N2 C12 -16.86(15)
O2 Lu N2 C4 157.4(2)
O2 Lu N1 C7 -142(2)
O2 Lu N1 C9 29(2)
O2 Lu C24 Si1 -134.55(18)
O2 Lu C28 Si2 -78.44(17)
O2 C35 C34 C33 -29.9(4)
O2 C35 C34 C33A 11.0(4)
O2 C32 C33 C34 -29.5(4)
O2 C32 C33A C34 37.2(5)
N2 Lu O2 C35 -148.83(18)
N2 Lu O2 C32 55.0(2)
N2 Lu N1 C7 25.0(2)
N2 Lu N1 C9 -164.43(19)
N2 Lu C24 Si1 -30.8(2)
N2 Lu C28 Si2 178.28(15)
N2 C12 C17 C18 7.0(3)
N2 C12 C17 C16 -175.9(2)
N2 C12 C13 C21 -9.6(3)
N2 C12 C13 C14 175.0(2)
N1 Lu O2 C35 18(2)
N1 Lu O2 C32 -139(2)
N1 Lu N2 C12 163.57(15)
N1 Lu N2 C4 -22.1(2)
N1 Lu C24 Si1 46.80(18)
N1 Lu C28 Si2 99.79(17)
N1 C9 C8 O1 -24.9(2)
C24 Lu O2 C35 -30.26(19)
C24 Lu O2 C32 173.6(2)
C24 Lu N2 C12 -109.81(15)
C24 Lu N2 C4 64.5(2)
C24 Lu N1 C7 -93.7(2)
C24 Lu N1 C9 76.82(19)
C24 Lu C28 Si2 3.1(2)
C12 N2 C4 C3 5.0(3)
C12 N2 C4 C5 -175.2(2)
C12 C17 C18 C19 118.1(3)
C12 C17 C18 C20 -118.4(3)
C12 C17 C16 C15 0.2(4)
C12 C13 C21 C23 136.1(2)
C12 C13 C21 C22 -101.4(3)
C12 C13 C14 C15 1.5(4)
C3 C2 C1 C6 1.3(4)
C5 C6 C1 C2 -0.4(4)
C4 N2 C12 C17 -87.0(3)
C4 N2 C12 C13 95.7(2)
C4 C3 C2 C1 1.0(4)
C4 C5 C7 O1 171.8(2)
C4 C5 C7 N1 -3.6(4)
C4 C5 C6 C1 -2.7(4)
C7 O1 C8 C9 22.0(3)
C7 N1 C9 C10 -96.7(2)
C7 N1 C9 C11 140.4(2)
C7 N1 C9 C8 19.9(3)
C7 C5 C4 N2 9.3(3)
C7 C5 C4 C3 -170.8(2)
C7 C5 C6 C1 173.1(2)
C17 C12 C13 C21 173.0(2)
C17 C12 C13 C14 -2.3(3)
C17 C16 C15 C14 -1.0(4)
C13 C12 C17 C18 -175.6(2)
C13 C12 C17 C16 1.5(3)
C21 C13 C14 C15 -174.1(2)
C28 Lu O2 C35 94.52(19)
C28 Lu O2 C32 -61.6(2)
C28 Lu N2 C12 74.77(16)
C28 Lu N2 C4 -110.9(2)
C28 Lu N1 C7 141.7(2)
C28 Lu N1 C9 -47.73(19)
C28 Lu C24 Si1 144.27(16)
C6 C5 C4 N2 -175.2(2)
C6 C5 C4 C3 4.6(3)
C6 C5 C7 O1 -3.8(3)
C6 C5 C7 N1 -179.2(2)
C2 C3 C4 N2 175.9(2)
C2 C3 C4 C5 -3.9(3)
C26 Si1 C24 Lu 141.68(17)
C10 C9 C8 O1 89.2(2)
C11 C9 C8 O1 -143.7(2)
C18 C17 C16 C15 177.4(2)
C9 N1 C7 O1 -7.1(3)
C9 N1 C7 C5 168.3(2)
C16 C17 C18 C19 -59.0(3)
C16 C17 C18 C20 64.4(3)
C16 C15 C14 C13 0.2(4)
C8 O1 C7 N1 -10.0(3)
C8 O1 C7 C5 173.9(2)
C35 O2 C32 C33 10.9(4)
C35 O2 C32 C33A -29.9(4)
C35 C34 C33 C32 35.8(4)
C35 C34 C33A C32 -29.7(5)
C32 O2 C35 C34 12.6(3)
C14 C13 C21 C23 -48.5(3)
C14 C13 C21 C22 74.0(3)
C30 Si2 C28 Lu 16.9(2)
C31 Si2 C28 Lu 135.70(18)
C29 Si2 C28 Lu -104.4(2)
C27 Si1 C24 Lu 23.1(2)
C25 Si1 C24 Lu -97.9(2)
C33 C32 C33A C34 -66.6(5)
C33 C34 C33A C32 61.5(5)
C33A C32 C33 C34 57.9(5)
C33A C34 C33 C32 -63.1(5)
